data_7252068
loop_
_publ_author_name
'Wu, Qian'
'Lu, Zhen-Zhong'
'Zhang, Rui'

_publ_section_title
;
 Copper(i) iodide complexes based on [Cu5I7]2&#x2212; units and cationic
 organic ligands for X-ray scintillation and imaging
;
_journal_name_full CrystEngComm
_journal_paper_doi 10.1039/D6CE00336B
_journal_year 2026
_chemical_formula_moiety 'C18 H34 Cu5 I7 N4, 0.5(H4 O2), 0.5(C6 H14 N2 O2)'
_chemical_formula_sum 'C21 H43 Cu5 I7 N5 O2'
_chemical_formula_weight 1603.60
_space_group_crystal_system monoclinic
_space_group_IT_number 8
_space_group_name_Hall 'C -2y'
_space_group_name_H-M_alt 'C 1 m 1'
_atom_sites_solution_hydrogens mixed
_atom_sites_solution_primary dual
_audit_creation_date 2025-06-17
_audit_creation_method
;
Olex2 1.5
(compiled 2023.08.24 svn.re1ec1418 for OlexSys, GUI svn.r6817)
;
_audit_update_record
;
2025-11-17 deposited with the CCDC.	2026-05-20 downloaded from the CCDC.
;
_cell_angle_alpha 90
_cell_angle_beta 115.038(3)
_cell_angle_gamma 90
_cell_formula_units_Z 2
_cell_length_a 15.1079(12)
_cell_length_b 16.0103(12)
_cell_length_c 8.8140(7)
_cell_measurement_reflns_used 9935
_cell_measurement_temperature 223.0
_cell_measurement_theta_max 27.41
_cell_measurement_theta_min 2.55
_cell_volume 1931.6(3)
_computing_cell_refinement 'SAINT V8.40B (?, 2016)'
_computing_data_reduction 'SAINT V8.40B (?, 2016)'
_computing_molecular_graphics 'Olex2 1.5 (Dolomanov et al., 2009)'
_computing_publication_material 'Olex2 1.5 (Dolomanov et al., 2009)'
_computing_structure_refinement 'XL  (Sheldrick, 2008)'
_computing_structure_solution 'SHELXT 2018/2 (Sheldrick, 2018)'
_diffrn_ambient_temperature 223.0
_diffrn_measured_fraction_theta_full 0.999
_diffrn_measured_fraction_theta_max 0.998
_diffrn_measurement_device_type 'Bruker APEX-II CCD'
_diffrn_measurement_method '\f and \w scans'
_diffrn_radiation_type MoK\a
_diffrn_radiation_wavelength 0.71073
_diffrn_reflns_av_R_equivalents 0.0579
_diffrn_reflns_av_unetI/netI 0.0354
_diffrn_reflns_Laue_measured_fraction_full 0.999
_diffrn_reflns_Laue_measured_fraction_max 0.998
_diffrn_reflns_limit_h_max 19
_diffrn_reflns_limit_h_min -19
_diffrn_reflns_limit_k_max 20
_diffrn_reflns_limit_k_min -20
_diffrn_reflns_limit_l_max 11
_diffrn_reflns_limit_l_min -11
_diffrn_reflns_number 29311
_diffrn_reflns_point_group_measured_fraction_full 0.996
_diffrn_reflns_point_group_measured_fraction_max 0.995
_diffrn_reflns_theta_full 25.242
_diffrn_reflns_theta_max 27.496
_diffrn_reflns_theta_min 1.957
_diffrn_source_current 1.4
_diffrn_source_power 0.07
_diffrn_source_voltage 50.0
_diffrn_standards_number 0
_exptl_absorpt_coefficient_mu 8.329
_exptl_absorpt_correction_T_max 0.413
_exptl_absorpt_correction_T_min 0.305
_exptl_absorpt_correction_type multi-scan
_exptl_absorpt_process_details
;
SADABS-2016/2 (Bruker,2016/2) was used for absorption correction.
wR2(int) was 0.1264 before and 0.0637 after correction.
The Ratio of minimum to maximum transmission is 0.6942.
The \l/2 correction factor is Not present.
;
_exptl_crystal_colour yellow
_exptl_crystal_colour_primary yellow
_exptl_crystal_density_diffrn 2.757
_exptl_crystal_description block
_exptl_crystal_F_000 1472
_exptl_crystal_size_max 0.15
_exptl_crystal_size_mid 0.13
_exptl_crystal_size_min 0.11
_refine_diff_density_max 1.262
_refine_diff_density_min -2.224
_refine_diff_density_rms 0.160
_refine_ls_abs_structure_details
;
 Refined as an inversion twin.
;
_refine_ls_abs_structure_Flack 0.12(5)
_refine_ls_extinction_method none
_refine_ls_goodness_of_fit_ref 1.065
_refine_ls_hydrogen_treatment constr
_refine_ls_matrix_type full
_refine_ls_number_parameters 197
_refine_ls_number_reflns 4585
_refine_ls_number_restraints 2
_refine_ls_restrained_S_all 1.064
_refine_ls_R_factor_all 0.0305
_refine_ls_R_factor_gt 0.0287
_refine_ls_shift/su_max 0.000
_refine_ls_shift/su_mean 0.000
_refine_ls_structure_factor_coef Fsqd
_refine_ls_weighting_details 'w=1/[\s^2^(Fo^2^)+(0.0451P)^2^+6.5029P] where P=(Fo^2^+2Fc^2^)/3'
_refine_ls_weighting_scheme calc
_refine_ls_wR_factor_gt 0.0770
_refine_ls_wR_factor_ref 0.0782
_reflns_Friedel_coverage 0.989
_reflns_Friedel_fraction_full 0.993
_reflns_Friedel_fraction_max 0.992
_reflns_number_gt 4419
_reflns_number_total 4585
_reflns_threshold_expression 'I > 2\s(I)'
_cod_data_source_file d6ce00336b2.cif
_cod_data_source_block mo_20240529_wq_lzz37_0m
_cod_database_code 7252068
_shelx_shelxl_version_number 2018/3
_shelx_space_group_comment
;
The symmetry employed for this shelxl refinement is uniquely defined
by the following loop, which should always be used as a source of
symmetry information in preference to the above space-group names.
They are only intended as comments.
;
_shelx_estimated_absorpt_t_max 0.461
_shelx_estimated_absorpt_t_min 0.368
_olex2_refinement_description
;
1. Twinned data refinement
 Scales: 0.88(5)
 0.12(5)
2. Fixed Uiso
 At 1.2 times of:
  All C(H) groups, All C(H,H) groups
 At 1.5 times of:
  All C(H,H,H) groups, All O(H,H) groups
3. Others
 Fixed Sof: H1D(0.5) H10B(0.5) H10C(0.5) H12B(0.5) H12C(0.5)
4.a Riding coordinates:
 O1(H1C,H1D)
4.b Secondary CH2 refined with riding coordinates:
 C1(H1A,H1B), C2(H2A,H2B), C3(H3A,H3B), C4(H4A,H4B), C5(H5A,H5B), C6(H6A,H6B),
 C7(H7A,H7B)
4.c Me refined with riding coordinates:
 C10(H10A,H10B,H10C), C12(H12A,H12B,H12C)
4.d Aromatic/amide H refined with riding coordinates:
 C8(H8), C11(H11)
4.e X=CH2 refined with riding coordinates:
 C9(H9A,H9B)
;
_olex2_submission_special_instructions 'No special instructions were received'

loop_
_space_group_symop_operation_xyz
'x, y, z'
'x, -y, z'
'x+1/2, y+1/2, z'
'x+1/2, -y+1/2, z'

loop_
_atom_site_label
_atom_site_type_symbol
_atom_site_fract_x
_atom_site_fract_y
_atom_site_fract_z
_atom_site_U_iso_or_equiv
_atom_site_adp_type
_atom_site_occupancy
_atom_site_site_symmetry_order
_atom_site_calc_flag
_atom_site_refinement_flags_posn
_atom_site_refinement_flags_adp
_atom_site_refinement_flags_occupancy
_atom_site_disorder_assembly
_atom_site_disorder_group
I1 I 0.46524(6) -0.500000 0.00292(10) 0.03070(19) Uani 1 2 d S T P . .
I2 I 0.26986(4) -0.36598(4) 0.15413(7) 0.03478(16) Uani 1 1 d . . . . .
I3 I 0.57736(4) -0.26818(4) 0.36434(7) 0.03333(15) Uani 1 1 d . . . . .
I4 I 0.73006(8) -0.500000 0.37368(15) 0.0484(3) Uani 1 2 d S T P . .
I5 I 0.51265(6) -0.500000 0.55754(9) 0.02813(18) Uani 1 2 d S T P . .
Cu1 Cu 0.43938(9) -0.35365(8) 0.40199(15) 0.0340(3) Uani 1 1 d . . . . .
Cu2 Cu 0.38083(15) -0.500000 0.2125(3) 0.0409(4) Uani 1 2 d S T P . .
Cu3 Cu 0.57162(12) -0.42163(10) 0.3015(3) 0.0650(5) Uani 1 1 d . . . . .
N1 N 0.4195(6) -0.2852(5) 0.5940(10) 0.0272(15) Uani 1 1 d . . . . .
N2 N 0.3930(6) -0.2015(6) 0.8217(10) 0.0313(17) Uani 1 1 d . . . . .
C1 C 0.5127(7) -0.2815(8) 0.7504(13) 0.039(2) Uani 1 1 d . . . . .
H1A H 0.565862 -0.262190 0.723272 0.047 Uiso 1 1 calc R U . . .
H1B H 0.529399 -0.337356 0.799702 0.047 Uiso 1 1 calc R U . . .
C2 C 0.5013(8) -0.2219(11) 0.8759(15) 0.053(4) Uani 1 1 d . . . . .
H2A H 0.537639 -0.170338 0.882458 0.064 Uiso 1 1 calc R U . . .
H2B H 0.528085 -0.247704 0.987186 0.064 Uiso 1 1 calc R U . . .
C3 C 0.3855(8) -0.2004(7) 0.5363(13) 0.035(2) Uani 1 1 d . . . . .
H3A H 0.327357 -0.203289 0.429532 0.042 Uiso 1 1 calc R U . . .
H3B H 0.436419 -0.170400 0.517045 0.042 Uiso 1 1 calc R U . . .
C4 C 0.3608(9) -0.1516(7) 0.6638(14) 0.040(2) Uani 1 1 d . . . . .
H4A H 0.394149 -0.097449 0.687248 0.047 Uiso 1 1 calc R U . . .
H4B H 0.290242 -0.141542 0.617985 0.047 Uiso 1 1 calc R U . . .
C5 C 0.3449(7) -0.3245(6) 0.6368(13) 0.033(2) Uani 1 1 d . . . . .
H5A H 0.362942 -0.382867 0.668591 0.039 Uiso 1 1 calc R U . . .
H5B H 0.281994 -0.324180 0.538039 0.039 Uiso 1 1 calc R U . . .
C6 C 0.3337(9) -0.2789(7) 0.7821(15) 0.041(2) Uani 1 1 d . . . . .
H6A H 0.264888 -0.265043 0.749729 0.049 Uiso 1 1 calc R U . . .
H6B H 0.355869 -0.315148 0.880895 0.049 Uiso 1 1 calc R U . . .
C7 C 0.3808(9) -0.1517(8) 0.9602(14) 0.046(3) Uani 1 1 d . . . . .
H7A H 0.398190 -0.188144 1.058027 0.056 Uiso 1 1 calc R U . . .
H7B H 0.427610 -0.105413 0.993062 0.056 Uiso 1 1 calc R U . . .
C8 C 0.2835(9) -0.1176(8) 0.9177(15) 0.046(3) Uani 1 1 d . . . . .
H8 H 0.252816 -0.087796 0.816829 0.055 Uiso 1 1 calc R U . . .
C9 C 0.2375(10) -0.1260(9) 1.0109(18) 0.051(3) Uani 1 1 d . . . . .
H9A H 0.266431 -0.155493 1.112399 0.061 Uiso 1 1 calc R U . . .
H9B H 0.174901 -0.102694 0.977315 0.061 Uiso 1 1 calc R U . . .
O1 O 0.5439(11) 0.000000 0.999(2) 0.081(5) Uani 1 2 d S T P . .
H1C H 0.519276 0.000000 0.896205 0.122 Uiso 1 2 d R U P . .
H1D H 0.603116 0.023130 1.033365 0.122 Uiso 0.5 1 d R U P . .
O2 O 0.5291(14) 0.000000 1.697(2) 0.100(7) Uani 1 2 d S T P . .
N3 N 0.5882(11) 0.000000 1.499(2) 0.049(3) Uani 1 2 d S T P . .
C10 C 0.4947(18) 0.000000 1.362(3) 0.102(12) Uani 1 2 d S T P . .
H10A H 0.501827 0.000000 1.257781 0.152 Uiso 0.5 1 calc R U P A -1
H10B H 0.459045 -0.049468 1.367489 0.152 Uiso 0.5 1 calc R U P A -1
H10C H 0.459045 0.049468 1.367489 0.152 Uiso 0.5 1 calc R U P A -1
C11 C 0.5967(18) 0.000000 1.648(4) 0.087(9) Uani 1 2 d S T P . .
H11 H 0.660828 0.000000 1.732926 0.105 Uiso 1 2 calc R U P . .
C12 C 0.674(2) 0.000000 1.456(4) 0.102(11) Uani 1 2 d S T P . .
H12A H 0.651308 0.000000 1.334943 0.154 Uiso 0.5 1 calc R U P B -1
H12B H 0.713362 0.049468 1.502172 0.154 Uiso 0.5 1 calc R U P B -1
H12C H 0.713362 -0.049468 1.502172 0.154 Uiso 0.5 1 calc R U P B -1

loop_
_atom_site_aniso_label
_atom_site_aniso_U_11
_atom_site_aniso_U_22
_atom_site_aniso_U_33
_atom_site_aniso_U_23
_atom_site_aniso_U_13
_atom_site_aniso_U_12
I1 0.0370(4) 0.0324(4) 0.0238(4) 0.000 0.0138(3) 0.000
I2 0.0298(3) 0.0368(3) 0.0358(3) -0.0004(3) 0.0120(2) 0.0021(2)
I3 0.0329(3) 0.0312(3) 0.0358(3) 0.0017(3) 0.0144(2) -0.0021(2)
I4 0.0396(5) 0.0440(6) 0.0548(6) 0.000 0.0135(5) 0.000
I5 0.0372(4) 0.0229(4) 0.0249(4) 0.000 0.0137(3) 0.000
Cu1 0.0344(6) 0.0381(6) 0.0309(6) -0.0041(5) 0.0152(5) -0.0002(5)
Cu2 0.0447(10) 0.0344(9) 0.0492(11) 0.000 0.0254(9) 0.000
Cu3 0.0459(8) 0.0349(8) 0.1062(15) -0.0175(9) 0.0245(9) 0.0048(6)
N1 0.028(4) 0.026(4) 0.024(4) 0.000(3) 0.008(3) 0.003(3)
N2 0.032(4) 0.037(4) 0.024(4) 0.007(3) 0.010(3) 0.015(3)
C1 0.030(5) 0.057(7) 0.026(5) -0.008(5) 0.008(4) 0.005(5)
C2 0.023(5) 0.090(10) 0.032(6) -0.021(6) -0.002(4) 0.015(5)
C3 0.046(5) 0.028(5) 0.031(5) 0.011(4) 0.016(4) 0.003(4)
C4 0.055(6) 0.029(5) 0.037(6) 0.004(4) 0.022(5) 0.007(4)
C5 0.038(5) 0.024(4) 0.037(5) -0.004(4) 0.018(4) -0.003(4)
C6 0.050(6) 0.034(5) 0.045(6) -0.003(5) 0.027(5) 0.000(5)
C7 0.052(6) 0.055(7) 0.028(5) -0.012(5) 0.012(5) 0.008(5)
C8 0.058(7) 0.039(6) 0.037(6) 0.001(5) 0.017(5) 0.019(5)
C9 0.047(6) 0.051(7) 0.055(7) -0.015(6) 0.022(6) 0.006(5)
O1 0.042(7) 0.117(15) 0.073(10) 0.000 0.014(7) 0.000
O2 0.070(11) 0.17(2) 0.052(9) 0.000 0.023(8) 0.000
N3 0.042(7) 0.051(9) 0.061(10) 0.000 0.028(7) 0.000
C10 0.055(12) 0.20(4) 0.062(15) 0.000 0.034(11) 0.000
C11 0.048(12) 0.10(2) 0.12(3) 0.000 0.032(14) 0.000
C12 0.061(14) 0.17(3) 0.10(2) 0.000 0.050(15) 0.000

loop_
_atom_type_symbol
_atom_type_description
_atom_type_scat_dispersion_real
_atom_type_scat_dispersion_imag
_atom_type_scat_source
C C 0.0033 0.0016 'International Tables Vol C Tables 4.2.6.8 and 6.1.1.4'
H H 0.0000 0.0000 'International Tables Vol C Tables 4.2.6.8 and 6.1.1.4'
Cu Cu 0.3201 1.2651 'International Tables Vol C Tables 4.2.6.8 and 6.1.1.4'
I I -0.4742 1.8119 'International Tables Vol C Tables 4.2.6.8 and 6.1.1.4'
N N 0.0061 0.0033 'International Tables Vol C Tables 4.2.6.8 and 6.1.1.4'
O O 0.0106 0.0060 'International Tables Vol C Tables 4.2.6.8 and 6.1.1.4'

loop_
_geom_angle_atom_site_label_1
_geom_angle_atom_site_label_2
_geom_angle_atom_site_label_3
_geom_angle
_geom_angle_site_symmetry_1
_geom_angle_site_symmetry_3
_geom_angle_publ_flag
Cu2 I1 Cu3 65.82(6) . 2_545 ?
Cu2 I1 Cu3 65.82(6) . . ?
Cu3 I1 Cu3 54.53(8) 2_545 . ?
Cu1 I2 Cu2 64.84(5) . . ?
Cu3 I3 Cu1 64.13(5) . . ?
Cu3 I4 Cu3 59.37(8) . 2_545 ?
Cu1 I5 Cu1 120.13(6) 2_545 . ?
Cu1 I5 Cu2 60.44(3) 2_545 . ?
Cu1 I5 Cu2 60.44(3) . . ?
Cu1 I5 Cu3 56.58(4) 2_545 2_545 ?
Cu1 I5 Cu3 99.65(5) 2_545 . ?
Cu1 I5 Cu3 99.65(5) . 2_545 ?
Cu1 I5 Cu3 56.58(4) . . ?
Cu2 I5 Cu3 59.78(5) . . ?
Cu2 I5 Cu3 59.78(5) . 2_545 ?
Cu3 I5 Cu3 48.97(6) 2_545 . ?
I2 Cu1 I3 119.32(5) . . ?
I2 Cu1 I5 114.23(5) . . ?
I2 Cu1 Cu2 58.62(5) . . ?
I2 Cu1 Cu3 107.19(6) . . ?
I3 Cu1 I5 109.80(5) . . ?
I3 Cu1 Cu2 115.36(6) . . ?
I3 Cu1 Cu3 55.85(5) . . ?
I5 Cu1 Cu2 62.26(5) . . ?
I5 Cu1 Cu3 67.70(6) . . ?
Cu3 Cu1 Cu2 64.03(6) . . ?
N1 Cu1 I2 106.7(2) . . ?
N1 Cu1 I3 102.6(2) . . ?
N1 Cu1 I5 101.9(2) . . ?
N1 Cu1 Cu2 141.8(2) . . ?
N1 Cu1 Cu3 145.8(2) . . ?
I1 Cu2 I5 114.79(7) . . ?
I1 Cu2 Cu1 106.99(5) . . ?
I1 Cu2 Cu1 107.00(5) . 2_545 ?
I1 Cu2 Cu3 58.51(6) . . ?
I1 Cu2 Cu3 58.51(6) . 2_545 ?
I2 Cu2 I1 108.51(6) 2_545 . ?
I2 Cu2 I1 108.51(6) . . ?
I2 Cu2 I2 108.97(8) 2_545 . ?
I2 Cu2 I5 107.97(5) . . ?
I2 Cu2 I5 107.97(5) 2_545 . ?
I2 Cu2 Cu1 56.54(3) 2_545 2_545 ?
I2 Cu2 Cu1 56.54(3) . . ?
I2 Cu2 Cu1 144.43(8) 2_545 . ?
I2 Cu2 Cu1 144.43(8) . 2_545 ?
I2 Cu2 Cu3 100.14(4) 2_545 2_545 ?
I2 Cu2 Cu3 100.14(4) . . ?
I2 Cu2 Cu3 150.83(6) . 2_545 ?
I2 Cu2 Cu3 150.83(6) 2_545 . ?
I5 Cu2 Cu3 63.22(7) . 2_545 ?
I5 Cu2 Cu3 63.22(7) . . ?
Cu1 Cu2 I5 57.30(5) . . ?
Cu1 Cu2 I5 57.30(5) 2_545 . ?
Cu1 Cu2 Cu1 113.94(9) 2_545 . ?
Cu1 Cu2 Cu3 99.93(8) . 2_545 ?
Cu1 Cu2 Cu3 99.93(8) 2_545 . ?
Cu1 Cu2 Cu3 56.93(5) 2_545 2_545 ?
Cu1 Cu2 Cu3 56.93(5) . . ?
Cu3 Cu2 Cu3 50.71(7) 2_545 . ?
I1 Cu3 I5 106.75(6) . . ?
I1 Cu3 Cu2 55.66(5) . . ?
I3 Cu3 I1 127.69(9) . . ?
I3 Cu3 I4 119.22(7) . . ?
I3 Cu3 I5 103.56(7) . . ?
I3 Cu3 Cu1 60.02(5) . . ?
I3 Cu3 Cu2 114.58(6) . . ?
I4 Cu3 I1 97.03(6) . . ?
I4 Cu3 I5 98.76(7) . . ?
I4 Cu3 Cu1 149.19(11) . . ?
I4 Cu3 Cu2 124.96(6) . . ?
Cu1 Cu3 I1 106.37(7) . . ?
Cu1 Cu3 I5 55.72(5) . . ?
Cu1 Cu3 Cu2 59.04(5) . . ?
Cu2 Cu3 I5 57.00(6) . . ?
Cu3 Cu3 I1 62.73(4) 2_545 . ?
Cu3 Cu3 I3 167.97(6) 2_545 . ?
Cu3 Cu3 I4 60.32(4) 2_545 . ?
Cu3 Cu3 I5 65.51(3) 2_545 . ?
Cu3 Cu3 Cu1 113.48(5) 2_545 . ?
Cu3 Cu3 Cu2 64.64(3) 2_545 . ?
C1 N1 Cu1 110.9(6) . . ?
C3 N1 Cu1 110.2(6) . . ?
C3 N1 C1 109.7(8) . . ?
C3 N1 C5 106.9(8) . . ?
C5 N1 Cu1 111.3(6) . . ?
C5 N1 C1 107.8(8) . . ?
C2 N2 C7 109.6(8) . . ?
C4 N2 C2 106.8(9) . . ?
C4 N2 C7 111.2(8) . . ?
C6 N2 C2 110.8(9) . . ?
C6 N2 C4 107.5(9) . . ?
C6 N2 C7 111.0(9) . . ?
N1 C1 H1A 109.7 . . ?
N1 C1 H1B 109.7 . . ?
N1 C1 C2 110.0(8) . . ?
H1A C1 H1B 108.2 . . ?
C2 C1 H1A 109.7 . . ?
C2 C1 H1B 109.7 . . ?
N2 C2 H2A 109.7 . . ?
N2 C2 H2B 109.7 . . ?
C1 C2 N2 109.9(8) . . ?
C1 C2 H2A 109.7 . . ?
C1 C2 H2B 109.7 . . ?
H2A C2 H2B 108.2 . . ?
N1 C3 H3A 109.2 . . ?
N1 C3 H3B 109.2 . . ?
N1 C3 C4 112.0(8) . . ?
H3A C3 H3B 107.9 . . ?
C4 C3 H3A 109.2 . . ?
C4 C3 H3B 109.2 . . ?
N2 C4 C3 108.9(8) . . ?
N2 C4 H4A 109.9 . . ?
N2 C4 H4B 109.9 . . ?
C3 C4 H4A 109.9 . . ?
C3 C4 H4B 109.9 . . ?
H4A C4 H4B 108.3 . . ?
N1 C5 H5A 109.2 . . ?
N1 C5 H5B 109.2 . . ?
N1 C5 C6 112.0(8) . . ?
H5A C5 H5B 107.9 . . ?
C6 C5 H5A 109.2 . . ?
C6 C5 H5B 109.2 . . ?
N2 C6 C5 108.9(8) . . ?
N2 C6 H6A 109.9 . . ?
N2 C6 H6B 109.9 . . ?
C5 C6 H6A 109.9 . . ?
C5 C6 H6B 109.9 . . ?
H6A C6 H6B 108.3 . . ?
N2 C7 H7A 108.3 . . ?
N2 C7 H7B 108.3 . . ?
H7A C7 H7B 107.4 . . ?
C8 C7 N2 115.9(9) . . ?
C8 C7 H7A 108.3 . . ?
C8 C7 H7B 108.3 . . ?
C7 C8 H8 118.2 . . ?
C9 C8 C7 123.6(12) . . ?
C9 C8 H8 118.2 . . ?
C8 C9 H9A 120.0 . . ?
C8 C9 H9B 120.0 . . ?
H9A C9 H9B 120.0 . . ?
H1C O1 H1D 106.9 . . ?
H1C O1 H1D 106.9 . 2 ?
H1D O1 H1D 48.9 . 2 ?
C10 N3 C12 116.5(19) . . ?
C11 N3 C10 120.5(18) . . ?
C11 N3 C12 123(2) . . ?
N3 C10 H10A 109.5 . . ?
N3 C10 H10B 109.5 . . ?
N3 C10 H10C 109.5 . . ?
H10A C10 H10B 109.5 . . ?
H10A C10 H10C 109.5 . . ?
H10B C10 H10C 109.5 . . ?
O2 C11 N3 128(3) . . ?
O2 C11 H11 116.1 . . ?
N3 C11 H11 116.1 . . ?
N3 C12 H12A 109.5 . . ?
N3 C12 H12B 109.5 . . ?
N3 C12 H12C 109.5 . . ?
H12A C12 H12B 109.5 . . ?
H12A C12 H12C 109.5 . . ?
H12B C12 H12C 109.5 . . ?

loop_
_geom_bond_atom_site_label_1
_geom_bond_atom_site_label_2
_geom_bond_distance
_geom_bond_site_symmetry_2
_geom_bond_publ_flag
I1 Cu2 2.652(2) . ?
I1 Cu3 2.739(2) . ?
I1 Cu3 2.739(2) 2_545 ?
I2 Cu1 2.5758(14) . ?
I2 Cu2 2.6361(13) . ?
I3 Cu1 2.6293(14) . ?
I3 Cu3 2.5119(17) . ?
I4 Cu3 2.5337(18) 2_545 ?
I4 Cu3 2.5337(18) . ?
I5 Cu1 2.7038(14) 2_545 ?
I5 Cu1 2.7038(14) . ?
I5 Cu2 2.844(2) . ?
I5 Cu3 3.027(2) 2_545 ?
I5 Cu3 3.027(2) . ?
Cu1 Cu2 2.7948(17) . ?
Cu1 Cu3 2.731(2) . ?
Cu1 N1 2.141(8) . ?
Cu2 Cu3 2.930(3) 2_545 ?
Cu2 Cu3 2.930(2) . ?
Cu3 Cu3 2.510(3) 2_545 ?
N1 C1 1.498(12) . ?
N1 C3 1.466(13) . ?
N1 C5 1.473(13) . ?
N2 C2 1.532(13) . ?
N2 C4 1.496(13) . ?
N2 C6 1.482(14) . ?
N2 C7 1.533(13) . ?
C1 H1A 0.9800 . ?
C1 H1B 0.9800 . ?
C1 C2 1.525(15) . ?
C2 H2A 0.9800 . ?
C2 H2B 0.9800 . ?
C3 H3A 0.9800 . ?
C3 H3B 0.9800 . ?
C3 C4 1.539(16) . ?
C4 H4A 0.9800 . ?
C4 H4B 0.9800 . ?
C5 H5A 0.9800 . ?
C5 H5B 0.9800 . ?
C5 C6 1.544(14) . ?
C6 H6A 0.9800 . ?
C6 H6B 0.9800 . ?
C7 H7A 0.9800 . ?
C7 H7B 0.9800 . ?
C7 C8 1.461(16) . ?
C8 H8 0.9400 . ?
C8 C9 1.289(19) . ?
C9 H9A 0.9400 . ?
C9 H9B 0.9400 . ?
O1 H1C 0.8240 . ?
O1 H1D 0.8944 . ?
O1 H1D 0.8944 2 ?
O2 C11 1.26(3) . ?
N3 C10 1.42(3) . ?
N3 C11 1.27(4) . ?
N3 C12 1.50(3) . ?
C10 H10A 0.9700 . ?
C10 H10B 0.9700 . ?
C10 H10C 0.9700 . ?
C11 H11 0.9400 . ?
C12 H12A 0.9700 . ?
C12 H12B 0.9700 . ?
C12 H12C 0.9700 . ?

loop_
_geom_torsion_atom_site_label_1
_geom_torsion_atom_site_label_2
_geom_torsion_atom_site_label_3
_geom_torsion_atom_site_label_4
_geom_torsion
_geom_torsion_site_symmetry_1
_geom_torsion_site_symmetry_2
_geom_torsion_site_symmetry_3
_geom_torsion_site_symmetry_4
_geom_torsion_publ_flag
Cu1 N1 C1 C2 171.5(9) . . . . ?
Cu1 N1 C3 C4 174.5(7) . . . . ?
Cu1 N1 C5 C6 176.8(7) . . . . ?
N1 C1 C2 N2 13.7(15) . . . . ?
N1 C3 C4 N2 8.4(13) . . . . ?
N1 C5 C6 N2 7.3(12) . . . . ?
N2 C7 C8 C9 130.9(13) . . . . ?
C1 N1 C3 C4 -63.2(11) . . . . ?
C1 N1 C5 C6 55.0(11) . . . . ?
C2 N2 C4 C3 54.1(12) . . . . ?
C2 N2 C6 C5 -60.6(11) . . . . ?
C2 N2 C7 C8 171.8(12) . . . . ?
C3 N1 C1 C2 49.6(12) . . . . ?
C3 N1 C5 C6 -62.8(10) . . . . ?
C4 N2 C2 C1 -67.3(14) . . . . ?
C4 N2 C6 C5 55.6(10) . . . . ?
C4 N2 C7 C8 54.0(15) . . . . ?
C5 N1 C1 C2 -66.5(12) . . . . ?
C5 N1 C3 C4 53.4(11) . . . . ?
C6 N2 C2 C1 49.4(14) . . . . ?
C6 N2 C4 C3 -64.8(11) . . . . ?
C6 N2 C7 C8 -65.6(14) . . . . ?
C7 N2 C2 C1 172.1(11) . . . . ?
C7 N2 C4 C3 173.6(9) . . . . ?
C7 N2 C6 C5 177.4(9) . . . . ?
C10 N3 C11 O2 0.00(3) . . . . ?
C12 N3 C11 O2 180.000(16) . . . . ?

loop_
_twin_individual_id
_twin_individual_mass_fraction_refined
1 0.88(5)
2 0.12(5)
